data_1508965
loop_
_publ_author_name
'Gu, Peiming'
'Sun, Jian'
'Kang, Xiao-Yan'
'Yi, Ming'
'Li, Xue-Qiang'
'Xue, Ping'
'Li, Rui'

_publ_section_title
;
 A Formal Metal-Free N-Arylation via the Schmidt Reaction of Aromatic
 Aldehydes with an Azido Amine.
;
_journal_issue 5
_journal_name_full 'Organic letters'
_journal_page_first 1124
_journal_page_last 1127
_journal_paper_doi 10.1021/ol400213f
_journal_volume 15
_journal_year 2013
_chemical_formula_moiety 'C17 H19 Br N2 O3 S'
_chemical_formula_sum 'C17 H19 Br N2 O3 S'
_chemical_formula_weight 411.31
_chemical_name_systematic
;
 ? 
;
_space_group_crystal_system monoclinic
_space_group_IT_number 14
_space_group_name_Hall '-P 2yab'
_space_group_name_H-M_alt 'P 1 21/a 1'
_symmetry_space_group_name_Hall '-P 2yab'
_symmetry_space_group_name_H-M 'P 1 21/a 1'
_atom_sites_solution_hydrogens geom
_atom_sites_solution_primary iterative
_atom_sites_solution_secondary difmap
_audit_creation_date 2012-10-29
_audit_creation_method
;
  Olex2 1.2
  (compiled 2012.05.09 svn.r2324, GUI svn.r4230)
;
_cell_angle_alpha 90.00
_cell_angle_beta 96.725(17)
_cell_angle_gamma 90.00
_cell_formula_units_Z 4
_cell_length_a 16.0215(15)
_cell_length_b 5.7478(3)
_cell_length_c 19.227(6)
_cell_measurement_reflns_used 2801
_cell_measurement_temperature 112(19)
_cell_measurement_theta_max 28.5323
_cell_measurement_theta_min 3.1262
_cell_volume 1758.4(6)
_computing_cell_refinement
;
CrysAlisPro, Agilent Technologies,
Version 1.171.36.20 (release 27-06-2012 CrysAlis171 .NET)
(compiled Jul 11 2012,15:38:31)
;
_computing_data_collection
;
CrysAlisPro, Agilent Technologies,
Version 1.171.36.20 (release 27-06-2012 CrysAlis171 .NET)
(compiled Jul 11 2012,15:38:31)
;
_computing_data_reduction
;
CrysAlisPro, Agilent Technologies,
Version 1.171.36.20 (release 27-06-2012 CrysAlis171 .NET)
(compiled Jul 11 2012,15:38:31)
;
_computing_molecular_graphics
;
O. V. Dolomanov, L. J. Bourhis, R. J. Gildea, J. A. K. Howard and H. Puschmann,
OLEX2: a complete structure solution, refinement and analysis program.
J. Appl. Cryst. (2009). 42, 339-341.
;
_computing_publication_material
;
O. V. Dolomanov, L. J. Bourhis, R. J. Gildea, J. A. K. Howard and H. Puschmann,
OLEX2: a complete structure solution, refinement and analysis program.
J. Appl. Cryst. (2009). 42, 339-341.
;
_computing_structure_refinement
;
SHELXL, G.M. Sheldrick, Acta Cryst.
(2008). A64, 112-122
;
_computing_structure_solution 'J. Appl. Cryst. (2007) 40, 786-790'
_diffrn_ambient_temperature 112(19)
_diffrn_detector_area_resol_mean 16.0733
_diffrn_measured_fraction_theta_full 0.9970
_diffrn_measured_fraction_theta_max 0.9722
_diffrn_measurement_details
;
  1 omega  -31.00    4.00   1.0000    3.0000
omega____ theta____ kappa____ phi______ frames
    -      -19.3492   57.0000   60.0000 35

  2 omega  -41.00   86.00   1.0000    3.0000
omega____ theta____ kappa____ phi______ frames
    -       22.7867   19.0000  -90.0000 127

  3 omega  -35.00   24.00   1.0000    3.0000
omega____ theta____ kappa____ phi______ frames
    -       22.7867  -38.0000   60.0000 59
;
_diffrn_measurement_device_type 'SuperNova, Dual, Cu at zero, Eos'
_diffrn_measurement_method '\w scans'
_diffrn_orient_matrix_UB_11 -0.0306093000
_diffrn_orient_matrix_UB_12 0.0883458000
_diffrn_orient_matrix_UB_13 -0.0083086000
_diffrn_orient_matrix_UB_21 -0.0026569000
_diffrn_orient_matrix_UB_22 0.0174552000
_diffrn_orient_matrix_UB_23 0.0360992000
_diffrn_orient_matrix_UB_31 0.0324084000
_diffrn_orient_matrix_UB_32 0.0848810000
_diffrn_orient_matrix_UB_33 0.0012158000
_diffrn_radiation_monochromator mirror
_diffrn_radiation_type 'Mo K\a'
_diffrn_radiation_wavelength 0.7107
_diffrn_reflns_av_R_equivalents 0.0319
_diffrn_reflns_av_unetI/netI 0.0522
_diffrn_reflns_limit_h_max 12
_diffrn_reflns_limit_h_min -19
_diffrn_reflns_limit_k_max 7
_diffrn_reflns_limit_k_min -3
_diffrn_reflns_limit_l_max 23
_diffrn_reflns_limit_l_min -20
_diffrn_reflns_number 5976
_diffrn_reflns_theta_full 25.68
_diffrn_reflns_theta_max 25.68
_diffrn_reflns_theta_min 3.14
_diffrn_source 'SuperNova (Mo) X-ray Source'
_exptl_absorpt_coefficient_mu 2.474
_exptl_absorpt_correction_T_max 1.00000
_exptl_absorpt_correction_T_min 0.94422
_exptl_absorpt_correction_type multi-scan
_exptl_absorpt_process_details
;
CrysAlisPro, Agilent Technologies,
Version 1.171.36.20 (release 27-06-2012 CrysAlis171 .NET)
(compiled Jul 11 2012,15:38:31)
Empirical absorption correction using spherical harmonics,
 implemented in SCALE3 ABSPACK scaling algorithm.
;
_exptl_crystal_colour 'clear light colourless'
_exptl_crystal_density_diffrn 1.554
_exptl_crystal_density_method 'not measured'
_exptl_crystal_description block
_exptl_crystal_F_000 840
_exptl_crystal_size_max 0.2
_exptl_crystal_size_mid 0.08
_exptl_crystal_size_min 0.06
_refine_diff_density_max 0.669
_refine_diff_density_min -0.688
_refine_diff_density_rms 0.080
_refine_ls_extinction_method none
_refine_ls_goodness_of_fit_ref 1.050
_refine_ls_hydrogen_treatment constr
_refine_ls_matrix_type full
_refine_ls_number_parameters 218
_refine_ls_number_reflns 3322
_refine_ls_number_restraints 0
_refine_ls_restrained_S_all 1.050
_refine_ls_R_factor_all 0.0437
_refine_ls_R_factor_gt 0.0352
_refine_ls_shift/su_max 0.001
_refine_ls_shift/su_mean 0.000
_refine_ls_structure_factor_coef Fsqd
_refine_ls_weighting_details 'calc w=1/[\s^2^(Fo^2^)+(0.0285P)^2^+0.8899P] where P=(Fo^2^+2Fc^2^)/3'
_refine_ls_weighting_scheme calc
_refine_ls_wR_factor_gt 0.0778
_refine_ls_wR_factor_ref 0.0828
_reflns_number_gt 2866
_reflns_number_total 3322
_reflns_threshold_expression >2sigma(I)
_cod_data_source_file ol400213f_si_001.cif
_cod_data_source_block gupm1026_2
_cod_original_cell_volume 1758.3(6)
_cod_database_code 1508965
_reflns_odcompleteness_completeness 99.70
_reflns_odcompleteness_iscentric 1
_reflns_odcompleteness_theta 26.32

loop_
_space_group_symop_id
_space_group_symop_operation_xyz
1 'x, y, z'
2 '-x+1/2, y+1/2, -z'
3 '-x, -y, -z'
4 'x-1/2, -y-1/2, z'

loop_
_atom_site_label
_atom_site_type_symbol
_atom_site_fract_x
_atom_site_fract_y
_atom_site_fract_z
_atom_site_U_iso_or_equiv
_atom_site_adp_type
_atom_site_occupancy
_atom_site_symmetry_multiplicity
_atom_site_calc_flag
_atom_site_refinement_flags
Br1 Br 0.701775(18) 0.72035(5) 0.539087(15) 0.02146(11) Uani 1 1 d .
S1 S 0.24160(4) 0.64618(13) 0.82838(4) 0.01760(18) Uani 1 1 d .
O1 O 0.44784(13) -0.1473(4) 0.77327(11) 0.0289(5) Uani 1 1 d .
O2 O 0.17631(12) 0.4729(4) 0.82566(11) 0.0237(5) Uani 1 1 d .
O3 O 0.21997(13) 0.8891(4) 0.82167(11) 0.0246(5) Uani 1 1 d .
N1 N 0.46615(14) 0.0970(4) 0.68271(12) 0.0170(5) Uani 1 1 d .
N2 N 0.29649(14) 0.5924(4) 0.76451(12) 0.0181(5) Uani 1 1 d .
H2 H 0.3093 0.7044 0.7381 0.022 Uiso 1 1 calc R
C1 C 0.57606(18) 0.3961(5) 0.68841(15) 0.0236(7) Uani 1 1 d .
H1 H 0.5745 0.4085 0.7365 0.028 Uiso 1 1 calc R
C2 C 0.63083(18) 0.5359(5) 0.65559(15) 0.0212(7) Uani 1 1 d .
H2A H 0.6663 0.6403 0.6815 0.025 Uiso 1 1 calc R
C3 C 0.63178(17) 0.5176(5) 0.58449(15) 0.0167(6) Uani 1 1 d .
C4 C 0.58102(19) 0.3578(5) 0.54543(16) 0.0244(7) Uani 1 1 d .
H4 H 0.5831 0.3442 0.4975 0.029 Uiso 1 1 calc R
C5 C 0.5275(2) 0.2195(5) 0.57854(16) 0.0241(7) Uani 1 1 d .
H5 H 0.4933 0.1120 0.5526 0.029 Uiso 1 1 calc R
C6 C 0.52379(18) 0.2384(5) 0.64968(15) 0.0160(6) Uani 1 1 d .
C7 C 0.37624(17) 0.1041(5) 0.65545(15) 0.0177(6) Uani 1 1 d .
H7A H 0.3477 -0.0255 0.6748 0.021 Uiso 1 1 calc R
H7B H 0.3705 0.0859 0.6050 0.021 Uiso 1 1 calc R
C8 C 0.33420(18) 0.3306(5) 0.67357(15) 0.0188(6) Uani 1 1 d .
H8A H 0.3671 0.4604 0.6595 0.023 Uiso 1 1 calc R
H8B H 0.2790 0.3395 0.6469 0.023 Uiso 1 1 calc R
C9 C 0.32473(18) 0.3542(5) 0.75118(15) 0.0184(6) Uani 1 1 d .
H9A H 0.2840 0.2423 0.7642 0.022 Uiso 1 1 calc R
H9B H 0.3781 0.3236 0.7790 0.022 Uiso 1 1 calc R
C10 C 0.30663(16) 0.6111(5) 0.90807(14) 0.0137(6) Uani 1 1 d .
C11 C 0.30393(17) 0.4074(5) 0.94651(15) 0.0158(6) Uani 1 1 d .
H11 H 0.2691 0.2854 0.9297 0.019 Uiso 1 1 calc R
C12 C 0.35348(17) 0.3879(5) 1.00996(15) 0.0166(6) Uani 1 1 d .
H12 H 0.3521 0.2509 1.0355 0.020 Uiso 1 1 calc R
C13 C 0.40556(17) 0.5693(5) 1.03657(15) 0.0171(6) Uani 1 1 d .
C14 C 0.40769(18) 0.7703(5) 0.99633(16) 0.0189(6) Uani 1 1 d .
H14 H 0.4427 0.8921 1.0129 0.023 Uiso 1 1 calc R
C15 C 0.35949(17) 0.7934(5) 0.93282(16) 0.0174(6) Uani 1 1 d .
H15 H 0.3620 0.9287 0.9066 0.021 Uiso 1 1 calc R
C16 C 0.49323(19) -0.0300(5) 0.73988(15) 0.0209(7) Uani 1 1 d .
H16 H 0.5505 -0.0285 0.7551 0.025 Uiso 1 1 calc R
C17 C 0.45724(19) 0.5531(6) 1.10690(15) 0.0254(7) Uani 1 1 d .
H17A H 0.4322 0.6476 1.1401 0.038 Uiso 1 1 calc R
H17B H 0.5132 0.6072 1.1031 0.038 Uiso 1 1 calc R
H17C H 0.4593 0.3942 1.1224 0.038 Uiso 1 1 calc R

loop_
_atom_site_aniso_label
_atom_site_aniso_U_11
_atom_site_aniso_U_22
_atom_site_aniso_U_33
_atom_site_aniso_U_23
_atom_site_aniso_U_13
_atom_site_aniso_U_12
Br1 0.02030(18) 0.02763(19) 0.01741(17) 0.00447(13) 0.00627(12) -0.00213(13)
S1 0.0141(4) 0.0235(4) 0.0154(4) 0.0041(3) 0.0027(3) 0.0024(3)
O1 0.0205(11) 0.0399(13) 0.0256(12) 0.0161(11) -0.0005(9) -0.0056(10)
O2 0.0127(10) 0.0370(12) 0.0211(11) 0.0028(10) 0.0010(8) -0.0057(9)
O3 0.0271(12) 0.0271(11) 0.0198(11) 0.0073(10) 0.0037(9) 0.0128(10)
N1 0.0154(12) 0.0212(13) 0.0148(13) 0.0024(10) 0.0032(10) -0.0013(10)
N2 0.0225(13) 0.0192(13) 0.0139(13) 0.0061(10) 0.0081(10) 0.0017(11)
C1 0.0256(17) 0.0357(18) 0.0102(15) 0.0012(13) 0.0046(13) -0.0052(14)
C2 0.0204(16) 0.0293(17) 0.0139(15) -0.0012(13) 0.0016(12) -0.0076(13)
C3 0.0138(14) 0.0195(15) 0.0177(15) 0.0026(12) 0.0056(12) 0.0003(12)
C4 0.0304(18) 0.0321(18) 0.0126(15) -0.0052(14) 0.0103(13) -0.0072(15)
C5 0.0267(17) 0.0274(17) 0.0191(16) -0.0093(14) 0.0064(13) -0.0092(14)
C6 0.0140(15) 0.0186(15) 0.0156(15) 0.0006(12) 0.0031(11) 0.0017(11)
C7 0.0137(14) 0.0254(16) 0.0136(15) 0.0005(12) 0.0004(11) -0.0009(12)
C8 0.0157(15) 0.0243(16) 0.0161(15) 0.0034(13) 0.0007(12) 0.0009(12)
C9 0.0176(15) 0.0224(16) 0.0158(15) 0.0042(13) 0.0038(12) 0.0023(12)
C10 0.0121(14) 0.0188(14) 0.0111(14) -0.0005(12) 0.0047(11) 0.0028(11)
C11 0.0128(14) 0.0175(15) 0.0180(15) 0.0004(12) 0.0053(12) -0.0015(11)
C12 0.0194(15) 0.0155(14) 0.0165(15) 0.0057(12) 0.0090(12) 0.0046(12)
C13 0.0116(14) 0.0257(16) 0.0153(15) -0.0004(13) 0.0070(11) 0.0062(12)
C14 0.0149(15) 0.0203(15) 0.0217(16) -0.0039(13) 0.0036(12) -0.0026(12)
C15 0.0174(15) 0.0141(14) 0.0216(16) 0.0053(12) 0.0062(12) 0.0028(12)
C16 0.0168(15) 0.0272(17) 0.0183(16) 0.0025(13) -0.0003(12) -0.0009(13)
C17 0.0230(16) 0.0377(19) 0.0159(16) -0.0016(14) 0.0039(13) 0.0039(14)

loop_
_atom_type_symbol
_atom_type_description
_atom_type_scat_dispersion_real
_atom_type_scat_dispersion_imag
_atom_type_scat_source
C C 0.0033 0.0016 'International Tables Vol C Tables 4.2.6.8 and 6.1.1.4'
H H 0.0000 0.0000 'International Tables Vol C Tables 4.2.6.8 and 6.1.1.4'
N N 0.0061 0.0033 'International Tables Vol C Tables 4.2.6.8 and 6.1.1.4'
O O 0.0106 0.0060 'International Tables Vol C Tables 4.2.6.8 and 6.1.1.4'
Br Br -0.2901 2.4595 'International Tables Vol C Tables 4.2.6.8 and 6.1.1.4'
S S 0.1246 0.1234 'International Tables Vol C Tables 4.2.6.8 and 6.1.1.4'

loop_
_geom_angle_atom_site_label_1
_geom_angle_atom_site_label_2
_geom_angle_atom_site_label_3
_geom_angle
O2 S1 N2 107.25(13)
O2 S1 C10 107.78(13)
O3 S1 O2 120.05(13)
O3 S1 N2 105.24(13)
O3 S1 C10 107.50(13)
N2 S1 C10 108.60(12)
C6 N1 C7 118.7(2)
C16 N1 C6 120.4(2)
C16 N1 C7 120.8(2)
S1 N2 H2 119.6
C9 N2 S1 120.89(19)
C9 N2 H2 119.6
C2 C1 H1 119.8
C6 C1 H1 119.8
C6 C1 C2 120.3(3)
C1 C2 H2A 120.4
C3 C2 C1 119.2(3)
C3 C2 H2A 120.4
C2 C3 Br1 119.1(2)
C2 C3 C4 121.0(3)
C4 C3 Br1 119.8(2)
C3 C4 H4 120.4
C5 C4 C3 119.3(3)
C5 C4 H4 120.4
C4 C5 H5 119.6
C4 C5 C6 120.9(3)
C6 C5 H5 119.6
C1 C6 N1 120.8(3)
C5 C6 N1 119.9(3)
C5 C6 C1 119.3(3)
N1 C7 H7A 109.1
N1 C7 H7B 109.1
N1 C7 C8 112.4(2)
H7A C7 H7B 107.8
C8 C7 H7A 109.1
C8 C7 H7B 109.1
C7 C8 H8A 108.9
C7 C8 H8B 108.9
H8A C8 H8B 107.7
C9 C8 C7 113.4(2)
C9 C8 H8A 108.9
C9 C8 H8B 108.9
N2 C9 C8 108.7(2)
N2 C9 H9A 110.0
N2 C9 H9B 110.0
C8 C9 H9A 110.0
C8 C9 H9B 110.0
H9A C9 H9B 108.3
C11 C10 S1 120.5(2)
C11 C10 C15 120.5(3)
C15 C10 S1 119.0(2)
C10 C11 H11 120.4
C12 C11 C10 119.2(3)
C12 C11 H11 120.4
C11 C12 H12 119.3
C11 C12 C13 121.4(3)
C13 C12 H12 119.3
C12 C13 C17 121.8(3)
C14 C13 C12 117.9(3)
C14 C13 C17 120.3(3)
C13 C14 H14 119.1
C15 C14 C13 121.8(3)
C15 C14 H14 119.1
C10 C15 H15 120.4
C14 C15 C10 119.1(3)
C14 C15 H15 120.4
O1 C16 N1 124.8(3)
O1 C16 H16 117.6
N1 C16 H16 117.6
C13 C17 H17A 109.5
C13 C17 H17B 109.5
C13 C17 H17C 109.5
H17A C17 H17B 109.5
H17A C17 H17C 109.5
H17B C17 H17C 109.5

loop_
_geom_bond_atom_site_label_1
_geom_bond_atom_site_label_2
_geom_bond_distance
Br1 C3 1.899(3)
S1 O2 1.441(2)
S1 O3 1.441(2)
S1 N2 1.622(2)
S1 C10 1.761(3)
O1 C16 1.227(3)
N1 C6 1.433(4)
N1 C7 1.475(3)
N1 C16 1.348(4)
N2 H2 0.8600
N2 C9 1.474(4)
C1 H1 0.9300
C1 C2 1.394(4)
C1 C6 1.390(4)
C2 H2A 0.9300
C2 C3 1.373(4)
C3 C4 1.388(4)
C4 H4 0.9300
C4 C5 1.379(4)
C5 H5 0.9300
C5 C6 1.380(4)
C7 H7A 0.9700
C7 H7B 0.9700
C7 C8 1.525(4)
C8 H8A 0.9700
C8 H8B 0.9700
C8 C9 1.524(4)
C9 H9A 0.9700
C9 H9B 0.9700
C10 C11 1.388(4)
C10 C15 1.396(4)
C11 H11 0.9300
C11 C12 1.380(4)
C12 H12 0.9300
C12 C13 1.395(4)
C13 C14 1.393(4)
C13 C17 1.503(4)
C14 H14 0.9300
C14 C15 1.373(4)
C15 H15 0.9300
C16 H16 0.9300
C17 H17A 0.9600
C17 H17B 0.9600
C17 H17C 0.9600

loop_
_geom_torsion_atom_site_label_1
_geom_torsion_atom_site_label_2
_geom_torsion_atom_site_label_3
_geom_torsion_atom_site_label_4
_geom_torsion
Br1 C3 C4 C5 -176.8(2)
S1 N2 C9 C8 152.2(2)
S1 C10 C11 C12 -177.8(2)
S1 C10 C15 C14 177.3(2)
O2 S1 N2 C9 -46.5(2)
O2 S1 C10 C11 16.4(3)
O2 S1 C10 C15 -162.1(2)
O3 S1 N2 C9 -175.4(2)
O3 S1 C10 C11 147.2(2)
O3 S1 C10 C15 -31.3(3)
N1 C7 C8 C9 -69.9(3)
N2 S1 C10 C11 -99.4(2)
N2 S1 C10 C15 82.1(2)
C1 C2 C3 Br1 176.5(2)
C1 C2 C3 C4 -1.9(5)
C2 C1 C6 N1 -178.8(3)
C2 C1 C6 C5 0.8(5)
C2 C3 C4 C5 1.5(5)
C3 C4 C5 C6 0.1(5)
C4 C5 C6 N1 178.4(3)
C4 C5 C6 C1 -1.2(5)
C6 N1 C7 C8 -72.7(3)
C6 N1 C16 O1 176.6(3)
C6 C1 C2 C3 0.7(5)
C7 N1 C6 C1 124.7(3)
C7 N1 C6 C5 -55.0(4)
C7 N1 C16 O1 0.2(5)
C7 C8 C9 N2 170.9(2)
C10 S1 N2 C9 69.8(2)
C10 C11 C12 C13 0.6(4)
C11 C10 C15 C14 -1.2(4)
C11 C12 C13 C14 -1.4(4)
C11 C12 C13 C17 177.6(3)
C12 C13 C14 C15 1.0(4)
C13 C14 C15 C10 0.3(4)
C15 C10 C11 C12 0.7(4)
C16 N1 C6 C1 -51.8(4)
C16 N1 C6 C5 128.6(3)
C16 N1 C7 C8 103.8(3)
C17 C13 C14 C15 -178.1(3)
